data_4073230
loop_
_publ_author_name
'Bazinet, Patrick'
'Ong, Tiow-Gan'
'O'Brien, Julie S.'
'Lavoie, Nathalie'
'Bell, Eleanor'
'Yap, Glenn P. A.'
'Korobkov, Ilia'
'Richeson, Darrin S.'

_publ_section_title
;
 Design of Sterically Demanding, Electron-Rich Carbene Ligands with the
 Perimidine Scaffold
;
_journal_issue 11
_journal_name_full Organometallics
_journal_page_first 2885
_journal_paper_doi 10.1021/om0701827
_journal_volume 26
_journal_year 2007
_chemical_formula_sum 'C54 H48 N4'
_chemical_formula_weight 752.96
_chemical_name_systematic
; 
 ? 
;
_space_group_IT_number 14
_symmetry_cell_setting monoclinic
_symmetry_space_group_name_Hall '-P 2yn'
_symmetry_space_group_name_H-M 'P 1 21/n 1'
_atom_sites_solution_hydrogens geom
_atom_sites_solution_primary direct
_atom_sites_solution_secondary difmap
_audit_creation_method SHELXL-97
_cell_angle_alpha 90.00
_cell_angle_beta 96.383(2)
_cell_angle_gamma 90.00
_cell_formula_units_Z 2
_cell_length_a 12.4944(18)
_cell_length_b 11.4705(16)
_cell_length_c 15.323(2)
_cell_measurement_reflns_used 978
_cell_measurement_temperature 296(2)
_cell_measurement_theta_max 21.24
_cell_measurement_theta_min 2.42
_cell_volume 2182.4(5)
_computing_cell_refinement 'SHELXTL, Sheldrick (2001)'
_computing_data_collection 'SMART, Bruker (2002)'
_computing_data_reduction 'SHELXTL, Sheldrick (2001)'
_computing_molecular_graphics 'SHELXTL, Sheldrick (2001)'
_computing_publication_material 'SHELXTL, Sheldrick (2001)'
_computing_structure_refinement 'SHELXL-97 (Sheldrick, 1997)'
_computing_structure_solution 'SHELXS-97 (Sheldrick, 1990)'
_diffrn_ambient_temperature 296(2)
_diffrn_detector_area_resol_mean 836.6
_diffrn_measured_fraction_theta_full 0.943
_diffrn_measured_fraction_theta_max 0.943
_diffrn_measurement_device_type 'Bruker AXS APEX diffractometer'
_diffrn_measurement_method \w
_diffrn_radiation_monochromator graphite
_diffrn_radiation_source 'fine-focus sealed tube'
_diffrn_radiation_type MoK\a
_diffrn_radiation_wavelength 0.71073
_diffrn_reflns_av_R_equivalents 0.0323
_diffrn_reflns_av_sigmaI/netI 0.0282
_diffrn_reflns_limit_h_max 16
_diffrn_reflns_limit_h_min -16
_diffrn_reflns_limit_k_max 15
_diffrn_reflns_limit_k_min -14
_diffrn_reflns_limit_l_max 19
_diffrn_reflns_limit_l_min -19
_diffrn_reflns_number 24110
_diffrn_reflns_theta_full 28.29
_diffrn_reflns_theta_max 28.29
_diffrn_reflns_theta_min 2.00
_diffrn_standards_decay_% <1
_exptl_absorpt_coefficient_mu 0.067
_exptl_absorpt_correction_T_max 0.9900
_exptl_absorpt_correction_T_min 0.9861
_exptl_absorpt_correction_type multi-scan
_exptl_absorpt_process_details 'SADABS, Sheldrick (2003)'
_exptl_crystal_colour colourless
_exptl_crystal_density_diffrn 1.146
_exptl_crystal_density_method 'not measured'
_exptl_crystal_description block
_exptl_crystal_F_000 800
_exptl_crystal_size_max 0.21
_exptl_crystal_size_mid 0.18
_exptl_crystal_size_min 0.15
_refine_diff_density_max 0.190
_refine_diff_density_min -0.175
_refine_diff_density_rms 0.032
_refine_ls_extinction_method none
_refine_ls_goodness_of_fit_ref 1.066
_refine_ls_hydrogen_treatment constr
_refine_ls_matrix_type full
_refine_ls_number_parameters 266
_refine_ls_number_reflns 5111
_refine_ls_number_restraints 0
_refine_ls_restrained_S_all 1.066
_refine_ls_R_factor_all 0.1088
_refine_ls_R_factor_gt 0.0733
_refine_ls_shift/su_max 0.000
_refine_ls_shift/su_mean 0.000
_refine_ls_structure_factor_coef Fsqd
_refine_ls_weighting_details 'calc w=1/[\s^2^(Fo^2^)+(0.0964P)^2^+0.4845P] where P=(Fo^2^+2Fc^2^)/3'
_refine_ls_weighting_scheme calc
_refine_ls_wR_factor_gt 0.1849
_refine_ls_wR_factor_ref 0.2086
_reflns_number_gt 3434
_reflns_number_total 5111
_reflns_threshold_expression >2sigma(I)
_cod_data_source_file om0701827si20070227_100909.cif
_cod_data_source_block darr021
_cod_depositor_comments
;
The following automatic conversions were performed:

'_symmetry_cell_setting' value 'Monoclinic' changed to 'monoclinic'
according to /home/saulius/struct/CIF-dictionaries/cif_core.dic
dictionary named 'cif_core.dic' version 2.4.1 from 2010-06-29.

Automatic conversion script
Id: cif_fix_values 1715 2011-07-08 13:25:40Z adriana 
;
_cod_original_sg_symbol_H-M P2(1)/n
_cod_database_code 4073230

loop_
_symmetry_equiv_pos_as_xyz
'x, y, z'
'-x+1/2, y+1/2, -z+1/2'
'-x, -y, -z'
'x-1/2, -y-1/2, z-1/2'

loop_
_atom_site_label
_atom_site_type_symbol
_atom_site_fract_x
_atom_site_fract_y
_atom_site_fract_z
_atom_site_U_iso_or_equiv
_atom_site_adp_type
_atom_site_occupancy
_atom_site_symmetry_multiplicity
_atom_site_calc_flag
_atom_site_refinement_flags
N1 N 0.50938(13) 0.50106(14) 0.12226(10) 0.0477(4) Uani 1 1 d .
N2 N 0.53367(14) 0.34443(14) 0.02328(11) 0.0495(4) Uani 1 1 d .
C1 C 0.51322(15) 0.46504(17) 0.03439(13) 0.0433(4) Uani 1 1 d .
C2 C 0.67490(18) 0.61114(19) 0.14976(15) 0.0556(5) Uani 1 1 d .
H2A H 0.7103 0.5499 0.1254 0.067 Uiso 1 1 calc R
C3 C 0.7328(2) 0.7085(2) 0.18144(18) 0.0685(7) Uani 1 1 d .
C4 C 0.6787(2) 0.7968(2) 0.21883(18) 0.0740(7) Uani 1 1 d .
H4A H 0.7172 0.8613 0.2418 0.089 Uiso 1 1 calc R
C5 C 0.5692(2) 0.7924(2) 0.22320(17) 0.0693(7) Uani 1 1 d .
C6 C 0.51261(19) 0.69584(19) 0.18926(15) 0.0584(6) Uani 1 1 d .
H6A H 0.4384 0.6924 0.1902 0.070 Uiso 1 1 calc R
C7 C 0.56572(16) 0.60452(17) 0.15408(13) 0.0467(5) Uani 1 1 d .
C8 C 0.8523(3) 0.7168(3) 0.1748(3) 0.1141(13) Uani 1 1 d .
H8A H 0.8734 0.7973 0.1749 0.171 Uiso 1 1 calc R
H8B H 0.8684 0.6807 0.1213 0.171 Uiso 1 1 calc R
H8C H 0.8910 0.6777 0.2239 0.171 Uiso 1 1 calc R
C9 C 0.5111(3) 0.8910(3) 0.2644(2) 0.1093(12) Uani 1 1 d .
H9A H 0.5459 0.9065 0.3223 0.164 Uiso 1 1 calc R
H9B H 0.4376 0.8690 0.2680 0.164 Uiso 1 1 calc R
H9C H 0.5131 0.9598 0.2289 0.164 Uiso 1 1 calc R
C10 C 0.45194(15) 0.42906(18) 0.17433(13) 0.0475(5) Uani 1 1 d .
C11 C 0.42446(19) 0.4601(2) 0.25580(14) 0.0594(6) Uani 1 1 d .
H11A H 0.4495 0.5299 0.2813 0.071 Uiso 1 1 calc R
C12 C 0.3591(2) 0.3871(2) 0.30049(17) 0.0726(7) Uani 1 1 d .
H12A H 0.3414 0.4094 0.3555 0.087 Uiso 1 1 calc R
C13 C 0.3212(2) 0.2850(3) 0.26544(19) 0.0772(8) Uani 1 1 d .
H13A H 0.2743 0.2404 0.2948 0.093 Uiso 1 1 calc R
C14 C 0.35208(19) 0.2456(2) 0.18498(17) 0.0645(6) Uani 1 1 d .
C15 C 0.41994(16) 0.31749(18) 0.13944(14) 0.0500(5) Uani 1 1 d .
C16 C 0.46064(18) 0.27285(18) 0.06344(15) 0.0537(5) Uani 1 1 d .
C17 C 0.4305(2) 0.1653(2) 0.03108(18) 0.0755(7) Uani 1 1 d .
H17A H 0.4558 0.1378 -0.0199 0.091 Uiso 1 1 calc R
C18 C 0.3609(3) 0.0967(2) 0.0755(2) 0.0917(10) Uani 1 1 d .
H18A H 0.3405 0.0235 0.0536 0.110 Uiso 1 1 calc R
C19 C 0.3232(2) 0.1352(2) 0.1497(2) 0.0863(9) Uani 1 1 d .
H19A H 0.2772 0.0879 0.1778 0.104 Uiso 1 1 calc R
C20 C 0.6836(2) 0.2066(2) 0.05584(16) 0.0705(7) Uani 1 1 d .
H20A H 0.6391 0.1566 0.0831 0.085 Uiso 1 1 calc R
C21 C 0.7904(3) 0.1766(3) 0.0512(2) 0.0920(11) Uani 1 1 d .
C22 C 0.8555(3) 0.2518(4) 0.0098(2) 0.1002(12) Uani 1 1 d .
H22A H 0.9272 0.2320 0.0065 0.120 Uiso 1 1 calc R
C23 C 0.8162(2) 0.3555(3) -0.02685(19) 0.0838(9) Uani 1 1 d .
C24 C 0.70997(18) 0.3837(2) -0.02133(15) 0.0628(6) Uani 1 1 d .
H24A H 0.6827 0.4533 -0.0458 0.075 Uiso 1 1 calc R
C25 C 0.64275(18) 0.31050(19) 0.02003(14) 0.0545(5) Uani 1 1 d .
C26 C 0.8337(4) 0.0635(4) 0.0930(2) 0.1423(18) Uani 1 1 d .
H26A H 0.7939 -0.0010 0.0659 0.213 Uiso 1 1 calc R
H26B H 0.8262 0.0646 0.1546 0.213 Uiso 1 1 calc R
H26C H 0.9084 0.0553 0.0847 0.213 Uiso 1 1 calc R
C27 C 0.8854(2) 0.4382(4) -0.0734(3) 0.1243(15) Uani 1 1 d .
H27A H 0.9571 0.4074 -0.0713 0.186 Uiso 1 1 calc R
H27B H 0.8876 0.5129 -0.0450 0.186 Uiso 1 1 calc R
H27C H 0.8554 0.4467 -0.1336 0.186 Uiso 1 1 calc R

loop_
_atom_site_aniso_label
_atom_site_aniso_U_11
_atom_site_aniso_U_22
_atom_site_aniso_U_33
_atom_site_aniso_U_23
_atom_site_aniso_U_13
_atom_site_aniso_U_12
N1 0.0549(10) 0.0454(9) 0.0440(9) -0.0023(7) 0.0114(7) -0.0085(7)
N2 0.0577(10) 0.0405(9) 0.0518(10) -0.0002(7) 0.0126(8) 0.0007(8)
C1 0.0434(10) 0.0414(10) 0.0467(10) -0.0013(8) 0.0113(8) -0.0058(8)
C2 0.0567(13) 0.0512(12) 0.0592(13) -0.0033(10) 0.0077(10) -0.0020(10)
C3 0.0663(15) 0.0629(15) 0.0744(16) -0.0006(13) -0.0007(12) -0.0131(12)
C4 0.094(2) 0.0528(14) 0.0724(17) -0.0070(12) -0.0057(14) -0.0177(13)
C5 0.095(2) 0.0478(13) 0.0641(15) -0.0087(11) 0.0040(13) 0.0067(12)
C6 0.0631(14) 0.0546(13) 0.0577(13) -0.0052(10) 0.0082(10) 0.0050(11)
C7 0.0548(12) 0.0432(10) 0.0419(10) -0.0010(8) 0.0052(8) -0.0027(9)
C8 0.0687(19) 0.107(3) 0.165(4) -0.019(2) 0.008(2) -0.0312(18)
C9 0.142(3) 0.0696(19) 0.115(3) -0.0341(18) 0.009(2) 0.0207(19)
C10 0.0423(10) 0.0537(12) 0.0467(11) 0.0075(9) 0.0054(8) 0.0034(9)
C11 0.0673(14) 0.0628(14) 0.0501(12) 0.0050(11) 0.0145(10) 0.0079(11)
C12 0.0814(17) 0.0798(18) 0.0618(15) 0.0200(13) 0.0318(13) 0.0162(14)
C13 0.0702(16) 0.0809(19) 0.0857(19) 0.0311(16) 0.0318(14) 0.0013(14)
C14 0.0583(13) 0.0633(14) 0.0726(16) 0.0205(12) 0.0106(12) -0.0068(11)
C15 0.0469(11) 0.0492(11) 0.0537(12) 0.0117(9) 0.0042(9) -0.0015(9)
C16 0.0627(13) 0.0435(11) 0.0542(12) 0.0052(9) 0.0030(10) -0.0034(10)
C17 0.107(2) 0.0495(13) 0.0697(16) 0.0008(12) 0.0092(14) -0.0130(13)
C18 0.123(3) 0.0568(16) 0.093(2) 0.0069(15) 0.0008(19) -0.0334(16)
C19 0.093(2) 0.0715(18) 0.095(2) 0.0212(16) 0.0118(17) -0.0305(15)
C20 0.0885(18) 0.0674(15) 0.0526(14) -0.0112(11) -0.0059(12) 0.0229(13)
C21 0.097(2) 0.105(2) 0.0667(18) -0.0321(17) -0.0231(16) 0.048(2)
C22 0.0623(17) 0.147(3) 0.086(2) -0.050(2) -0.0151(16) 0.035(2)
C23 0.0531(15) 0.123(3) 0.0742(17) -0.0403(18) 0.0020(12) 0.0029(16)
C24 0.0537(13) 0.0772(16) 0.0577(14) -0.0164(12) 0.0068(10) 0.0022(11)
C25 0.0591(13) 0.0595(13) 0.0440(11) -0.0124(10) 0.0016(9) 0.0076(10)
C26 0.163(4) 0.138(3) 0.112(3) -0.027(2) -0.049(3) 0.092(3)
C27 0.0647(18) 0.178(4) 0.135(3) -0.055(3) 0.036(2) -0.037(2)

loop_
_atom_type_symbol
_atom_type_description
_atom_type_scat_dispersion_real
_atom_type_scat_dispersion_imag
_atom_type_scat_source
C C 0.0033 0.0016 'International Tables Vol C Tables 4.2.6.8 and 6.1.1.4'
H H 0.0000 0.0000 'International Tables Vol C Tables 4.2.6.8 and 6.1.1.4'
N N 0.0061 0.0033 'International Tables Vol C Tables 4.2.6.8 and 6.1.1.4'

loop_
_geom_angle_atom_site_label_1
_geom_angle_atom_site_label_2
_geom_angle_atom_site_label_3
_geom_angle
_geom_angle_site_symmetry_1
C10 N1 C1 116.35(16) .
C10 N1 C7 123.81(16) .
C1 N1 C7 119.80(15) .
C1 N2 C16 112.28(16) .
C1 N2 C25 117.14(17) .
C16 N2 C25 121.44(18) .
C1 C1 N1 123.0(2) 3_665
C1 C1 N2 121.5(2) 3_665
N1 C1 N2 115.10(17) .
C7 C2 C3 120.6(2) .
C4 C3 C2 118.4(2) .
C4 C3 C8 121.1(3) .
C2 C3 C8 120.5(3) .
C3 C4 C5 122.0(2) .
C4 C5 C6 118.6(2) .
C4 C5 C9 121.1(3) .
C6 C5 C9 120.3(3) .
C7 C6 C5 120.4(2) .
C2 C7 C6 119.9(2) .
C2 C7 N1 118.71(18) .
C6 C7 N1 121.35(19) .
C11 C10 N1 124.0(2) .
C11 C10 C15 118.90(19) .
N1 C10 C15 117.10(18) .
C10 C11 C12 120.4(2) .
C13 C12 C11 121.4(2) .
C12 C13 C14 120.5(2) .
C13 C14 C19 122.8(2) .
C13 C14 C15 118.8(2) .
C19 C14 C15 118.3(2) .
C16 C15 C14 118.8(2) .
C16 C15 C10 121.38(18) .
C14 C15 C10 119.6(2) .
C17 C16 C15 121.0(2) .
C17 C16 N2 122.0(2) .
C15 C16 N2 117.02(18) .
C16 C17 C18 119.4(3) .
C19 C18 C17 121.2(3) .
C18 C19 C14 121.2(2) .
C21 C20 C25 120.5(3) .
C20 C21 C22 119.0(3) .
C20 C21 C26 119.3(4) .
C22 C21 C26 121.6(3) .
C23 C22 C21 121.4(3) .
C24 C23 C22 118.6(3) .
C24 C23 C27 119.1(3) .
C22 C23 C27 122.3(3) .
C23 C24 C25 121.4(3) .
C20 C25 C24 119.1(2) .
C20 C25 N2 122.2(2) .
C24 C25 N2 118.7(2) .

loop_
_geom_bond_atom_site_label_1
_geom_bond_atom_site_label_2
_geom_bond_distance
_geom_bond_site_symmetry_2
N1 C10 1.400(2) .
N1 C1 1.414(2) .
N1 C7 1.437(2) .
N2 C1 1.421(2) .
N2 C16 1.418(3) .
N2 C25 1.424(3) .
C1 C1 1.336(4) 3_665
C2 C7 1.375(3) .
C2 C3 1.389(3) .
C3 C4 1.377(4) .
C3 C8 1.511(4) .
C4 C5 1.378(4) .
C5 C6 1.384(3) .
C5 C9 1.518(4) .
C6 C7 1.381(3) .
C10 C11 1.378(3) .
C10 C15 1.427(3) .
C11 C12 1.400(3) .
C12 C13 1.353(4) .
C13 C14 1.407(4) .
C14 C19 1.409(4) .
C14 C15 1.420(3) .
C15 C16 1.417(3) .
C16 C17 1.367(3) .
C17 C18 1.404(4) .
C18 C19 1.351(4) .
C20 C21 1.388(4) .
C20 C25 1.386(3) .
C21 C22 1.387(5) .
C21 C26 1.519(5) .
C22 C23 1.382(5) .
C23 C24 1.378(3) .
C23 C27 1.515(5) .
C24 C25 1.390(3) .

loop_
_geom_torsion_atom_site_label_1
_geom_torsion_atom_site_label_2
_geom_torsion_atom_site_label_3
_geom_torsion_atom_site_label_4
_geom_torsion
_geom_torsion_site_symmetry_4
C10 N1 C1 C1 128.1(2) 3_665
C7 N1 C1 C1 -53.9(3) 3_665
C10 N1 C1 N2 -44.0(2) .
C7 N1 C1 N2 134.04(18) .
C16 N2 C1 C1 -118.6(3) 3_665
C25 N2 C1 C1 93.9(3) 3_665
C16 N2 C1 N1 53.7(2) .
C25 N2 C1 N1 -93.8(2) .
C7 C2 C3 C4 1.4(4) .
C7 C2 C3 C8 -178.6(3) .
C2 C3 C4 C5 -1.9(4) .
C8 C3 C4 C5 178.1(3) .
C3 C4 C5 C6 0.4(4) .
C3 C4 C5 C9 -179.7(3) .
C4 C5 C6 C7 1.8(4) .
C9 C5 C6 C7 -178.1(3) .
C3 C2 C7 C6 0.7(3) .
C3 C2 C7 N1 -178.7(2) .
C5 C6 C7 C2 -2.4(3) .
C5 C6 C7 N1 177.0(2) .
C10 N1 C7 C2 120.2(2) .
C1 N1 C7 C2 -57.6(3) .
C10 N1 C7 C6 -59.2(3) .
C1 N1 C7 C6 123.0(2) .
C1 N1 C10 C11 -168.55(19) .
C7 N1 C10 C11 13.5(3) .
C1 N1 C10 C15 11.0(3) .
C7 N1 C10 C15 -166.95(18) .
N1 C10 C11 C12 174.6(2) .
C15 C10 C11 C12 -4.9(3) .
C10 C11 C12 C13 -0.1(4) .
C11 C12 C13 C14 4.0(4) .
C12 C13 C14 C19 173.9(3) .
C12 C13 C14 C15 -2.8(4) .
C13 C14 C15 C16 173.2(2) .
C19 C14 C15 C16 -3.6(3) .
C13 C14 C15 C10 -2.2(3) .
C19 C14 C15 C10 -179.0(2) .
C11 C10 C15 C16 -169.3(2) .
N1 C10 C15 C16 11.1(3) .
C11 C10 C15 C14 6.0(3) .
N1 C10 C15 C14 -173.50(19) .
C14 C15 C16 C17 3.8(3) .
C10 C15 C16 C17 179.2(2) .
C14 C15 C16 N2 -175.97(19) .
C10 C15 C16 N2 -0.6(3) .
C1 N2 C16 C17 149.4(2) .
C25 N2 C16 C17 -64.6(3) .
C1 N2 C16 C15 -30.8(3) .
C25 N2 C16 C15 115.1(2) .
C15 C16 C17 C18 -2.1(4) .
N2 C16 C17 C18 177.7(2) .
C16 C17 C18 C19 0.1(5) .
C17 C18 C19 C14 0.1(5) .
C13 C14 C19 C18 -175.0(3) .
C15 C14 C19 C18 1.7(4) .
C25 C20 C21 C22 -0.4(4) .
C25 C20 C21 C26 178.6(2) .
C20 C21 C22 C23 0.0(4) .
C26 C21 C22 C23 -179.0(3) .
C21 C22 C23 C24 0.2(4) .
C21 C22 C23 C27 -179.2(3) .
C22 C23 C24 C25 0.1(4) .
C27 C23 C24 C25 179.4(2) .
C21 C20 C25 C24 0.6(3) .
C21 C20 C25 N2 179.9(2) .
C23 C24 C25 C20 -0.5(3) .
C23 C24 C25 N2 -179.8(2) .
C1 N2 C25 C20 144.2(2) .
C16 N2 C25 C20 -0.2(3) .
C1 N2 C25 C24 -36.5(3) .
C16 N2 C25 C24 179.11(19) .
